data_7114941
loop_
_publ_author_name
'Livage, Carine'
'Millange, Franck'
'Loiseau, Thierry'
'Simon, Nathalie'
'F\'erey, G\'erard'
'Walton, Richard I.'
'O&#x2019;Hare, Dermot'

_publ_section_title
;
 Ambient temperature crystallisation of a lamellar gallium fluorophosphate
 from the synthesis solution of microporous ULM-5
;
_journal_issue 11
_journal_name_full 'Chemical Communications'
_journal_page_first 994
_journal_paper_doi 10.1039/b102753k
_journal_year 2001
_chemical_compound_source 'synthesised by authors'
_chemical_formula_moiety 'C12 H52 F2 Ga3 N4 O23.50 P4'
_chemical_formula_sum 'C12 H52 F2 Ga3 N4 O23.5 P4'
_chemical_formula_weight 999.62
_chemical_name_common 'Ga3F2(OH)4(H2PO4)(HPO4)3 [H3N(CH2)6NH3]2 3.5H2O'
_chemical_name_systematic
; 
? 
;
_space_group_IT_number 14
_symmetry_cell_setting monoclinic
_symmetry_space_group_name_Hall '-P 2yn'
_symmetry_space_group_name_H-M 'P 1 21/n 1'
_atom_sites_solution_hydrogens geom
_atom_sites_solution_primary direct
_atom_sites_solution_secondary difmap
_audit_creation_method SHELXL
_cell_angle_alpha 90.00
_cell_angle_beta 95.91(3)
_cell_angle_gamma 90.00
_cell_formula_units_Z 4
_cell_length_a 10.2007(15)
_cell_length_b 14.417(4)
_cell_length_c 23.195(6)
_cell_measurement_reflns_used 4263
_cell_measurement_temperature 296(2)
_cell_measurement_theta_max 26.37
_cell_measurement_theta_min 1.67
_cell_volume 3393.0(14)
_computing_cell_refinement 'Siemens XSCANS'
_computing_data_collection 'Siemens XSCANS'
_computing_data_reduction 'Siemens SHELXTL'
_computing_molecular_graphics 'Siemens SHELXTL'
_computing_publication_material 'Siemens SHELXTL'
_computing_structure_refinement 'SHELXL-93 (Sheldrick, 1993)'
_computing_structure_solution 'SHELXS-86 (Sheldrick, 1990)'
_diffrn_ambient_temperature 296(2)
_diffrn_measurement_device 'Siemens P4'
_diffrn_measurement_method '\w scans'
_diffrn_radiation_monochromator graphite
_diffrn_radiation_source 'fine-focus sealed tube'
_diffrn_radiation_type MoK\a
_diffrn_radiation_wavelength 0.71073
_diffrn_reflns_av_R_equivalents 0.0623
_diffrn_reflns_av_sigmaI/netI 0.0757
_diffrn_reflns_limit_h_max 12
_diffrn_reflns_limit_h_min -12
_diffrn_reflns_limit_k_max 10
_diffrn_reflns_limit_k_min -18
_diffrn_reflns_limit_l_max 27
_diffrn_reflns_limit_l_min -28
_diffrn_reflns_number 20065
_diffrn_reflns_theta_max 26.37
_diffrn_reflns_theta_min 1.67
_diffrn_standards_decay_% 0
_diffrn_standards_interval_count 0
_diffrn_standards_interval_time 0
_diffrn_standards_number 0
_exptl_absorpt_coefficient_mu 2.659
_exptl_absorpt_correction_T_max 0.8578
_exptl_absorpt_correction_T_min 0.6616
_exptl_absorpt_correction_type none
_exptl_absorpt_process_details 'SADABS (Sheldrick, 1996)'
_exptl_crystal_colour colorless
_exptl_crystal_density_diffrn 1.957
_exptl_crystal_density_meas ?
_exptl_crystal_density_method none
_exptl_crystal_description parallelepiped
_exptl_crystal_F_000 2044
_exptl_crystal_size_max 0.36
_exptl_crystal_size_mid 0.14
_exptl_crystal_size_min 0.04
_refine_diff_density_max 0.962
_refine_diff_density_min -0.987
_refine_diff_density_rms 0.143
_refine_ls_extinction_coef 0.00019(8)
_refine_ls_extinction_expression Fc^*^=kFc[1+0.001xFc^2^\l^3^/sin(2\q)]^-1/4^
_refine_ls_extinction_method SHELXL
_refine_ls_goodness_of_fit_all 1.026
_refine_ls_goodness_of_fit_obs 1.119
_refine_ls_matrix_type full
_refine_ls_number_parameters 395
_refine_ls_number_reflns 6931
_refine_ls_number_restraints 0
_refine_ls_restrained_S_all 1.026
_refine_ls_restrained_S_obs 1.119
_refine_ls_R_factor_all 0.1067
_refine_ls_R_factor_obs 0.0562
_refine_ls_shift/esd_max 0.001
_refine_ls_shift/esd_mean 0.000
_refine_ls_structure_factor_coef Fsqd
_refine_ls_weighting_details 'w=1/[\s^2^(Fo^2^)+(0.0620P)^2^+16.0021P] where P=(Fo^2^+2Fc^2^)/3'
_refine_ls_weighting_scheme calc
_refine_ls_wR_factor_all 0.1564
_refine_ls_wR_factor_obs 0.1319
_reflns_number_observed 4263
_reflns_number_total 6931
_reflns_observed_criterion >2sigma(I)
_cod_data_source_file b102753k.txt
_cod_data_source_block final
_cod_depositor_comments
;
The following automatic conversions were performed:

'_exptl_crystal_density_meas' value 'not measured' was changed to '?'
- the value is perceived as not measured.

Automatic conversion script
Id: cif_fix_values 3008 2015-01-20 13:52:24Z robertas 

The following automatic conversions were performed:

'_refine_ls_weighting_scheme' value 'calc
w=1/[\s^2^(Fo^2^)+(0.0620P)^2^+16.0021P] where P=(Fo^2^+2Fc^2^)/3'
was changed to 'calc'. New tag '_refine_ls_weighting_details' was
created. The value of the new tag was set to
'w=1/[\s^2^(Fo^2^)+(0.0620P)^2^+16.0021P] where P=(Fo^2^+2Fc^2^)/3'.

Automatic conversion script
Id: cif_fix_values 3143 2015-03-26 13:38:13Z robertas 
;
_cod_original_sg_symbol_H-M P21/n
_cod_original_formula_sum 'C12 H52 F2 Ga3 N4 O23.50 P4'
_cod_database_code 7114941

loop_
_symmetry_equiv_pos_as_xyz
'x, y, z'
'-x+1/2, y+1/2, -z+1/2'
'-x, -y, -z'
'x-1/2, -y-1/2, z-1/2'

loop_
_atom_site_aniso_label
_atom_site_aniso_U_11
_atom_site_aniso_U_22
_atom_site_aniso_U_33
_atom_site_aniso_U_23
_atom_site_aniso_U_13
_atom_site_aniso_U_12
Ga1 0.0169(4) 0.0137(4) 0.0248(4) -0.0005(3) 0.0032(3) 0.0009(3)
Ga2 0.0165(4) 0.0136(4) 0.0247(4) 0.0005(3) 0.0017(3) 0.0004(3)
Ga3 0.0160(4) 0.0144(4) 0.0252(4) 0.0008(3) 0.0032(3) -0.0010(3)
P1 0.0171(9) 0.0156(9) 0.0224(9) -0.0009(7) 0.0008(7) -0.0022(7)
P2 0.0219(10) 0.0148(9) 0.0269(10) -0.0043(8) -0.0014(8) -0.0002(7)
P3 0.0240(10) 0.0170(10) 0.0254(10) 0.0025(8) -0.0012(8) -0.0005(8)
P4 0.0165(9) 0.0162(9) 0.0235(9) -0.0016(8) 0.0014(7) 0.0012(7)
O1 0.009(2) 0.010(2) 0.019(2) 0.001(2) 0.005(2) -0.001(2)
O2 0.022(3) 0.020(3) 0.035(3) 0.001(2) 0.002(2) 0.005(2)
O3 0.013(2) 0.009(2) 0.019(2) -0.007(2) 0.000(2) 0.002(2)
O4 0.028(3) 0.016(3) 0.027(3) -0.002(2) -0.003(2) 0.004(2)
O5 0.016(2) 0.019(3) 0.031(3) 0.003(2) 0.006(2) -0.004(2)
O6 0.021(3) 0.023(3) 0.031(3) -0.004(2) -0.004(2) 0.004(2)
O7 0.022(3) 0.019(3) 0.031(3) -0.008(2) 0.000(2) 0.005(2)
O8 0.022(3) 0.018(3) 0.041(3) 0.010(2) 0.008(2) 0.002(2)
O9 0.022(3) 0.018(3) 0.037(3) 0.008(2) 0.005(2) 0.001(2)
O10 0.004(2) 0.014(2) 0.017(2) -0.004(2) 0.006(2) 0.001(2)
O11 0.011(2) 0.011(2) 0.016(2) 0.008(2) -0.001(2) -0.004(2)
O12 0.021(3) 0.015(2) 0.028(3) 0.000(2) 0.005(2) -0.005(2)
O13 0.029(3) 0.017(3) 0.024(3) 0.003(2) 0.001(2) -0.003(2)
O14 0.023(3) 0.020(3) 0.041(3) -0.007(2) 0.004(2) -0.002(2)
O15 0.034(3) 0.047(4) 0.026(3) -0.011(3) -0.003(2) -0.005(3)
O16 0.043(3) 0.032(3) 0.032(3) 0.008(3) -0.007(2) -0.007(3)
O17 0.046(4) 0.038(3) 0.034(3) -0.016(3) -0.007(3) 0.008(3)
O18 0.027(3) 0.022(3) 0.050(3) 0.004(3) 0.008(2) -0.004(2)
O19 0.030(3) 0.032(3) 0.043(3) -0.003(3) 0.007(2) 0.006(2)
O20 0.047(4) 0.048(4) 0.026(3) 0.010(3) 0.003(2) 0.001(3)
F1 0.025(2) 0.014(2) 0.027(2) -0.001(2) 0.003(2) 0.004(2)
F2 0.021(2) 0.023(2) 0.025(2) 0.000(2) 0.003(2) -0.003(2)
N3 0.025(3) 0.020(3) 0.030(3) -0.002(3) 0.001(3) -0.002(3)
N4 0.028(3) 0.025(3) 0.031(3) -0.003(3) 0.007(3) -0.002(3)
C7 0.033(4) 0.034(5) 0.028(4) -0.008(4) 0.000(3) 0.001(4)
C8 0.041(5) 0.066(7) 0.036(5) 0.009(5) 0.006(4) -0.006(5)
C9 0.048(6) 0.099(9) 0.037(5) 0.018(6) 0.010(4) 0.009(6)
C10 0.043(5) 0.037(5) 0.033(4) -0.005(4) -0.003(4) -0.014(4)
C11 0.076(7) 0.038(5) 0.032(5) -0.004(4) 0.013(4) -0.012(5)
C12 0.101(8) 0.046(6) 0.033(5) -0.003(5) 0.016(5) -0.002(6)

loop_
_atom_site_label
_atom_site_type_symbol
_atom_site_fract_x
_atom_site_fract_y
_atom_site_fract_z
_atom_site_U_iso_or_equiv
_atom_site_thermal_displace_type
_atom_site_occupancy
_atom_site_calc_flag
_atom_site_refinement_flags
Ga1 Ga 0.24128(7) 0.38146(5) 0.21751(3) 0.0184(2) Uani 1 d .
Ga2 Ga 0.50279(7) 0.21421(5) 0.25168(3) 0.0183(2) Uani 1 d .
Ga3 Ga 0.73896(7) 0.54780(5) 0.21461(3) 0.0185(2) Uani 1 d .
P1 P 0.5222(2) 0.39373(12) 0.17025(7) 0.0184(4) Uani 1 d .
P2 P 0.2655(2) 0.18661(12) 0.15595(8) 0.0215(4) Uani 1 d .
P3 P 0.7608(2) 0.74292(13) 0.15200(8) 0.0224(4) Uani 1 d .
P4 P 0.0246(2) 0.53344(12) 0.16890(7) 0.0188(4) Uani 1 d .
O1 O 0.1000(4) 0.3309(3) 0.2536(2) 0.0125(9) Uani 1 d .
O2 O 0.1328(5) 0.4613(3) 0.1674(2) 0.0257(11) Uani 1 d .
O3 O 0.2576(4) 0.4669(3) 0.2817(2) 0.0140(9) Uani 1 d .
O4 O 0.2272(5) 0.2877(3) 0.1572(2) 0.0240(11) Uani 1 d .
O5 O 0.4015(4) 0.4363(3) 0.1942(2) 0.0220(11) Uani 1 d .
O6 O 0.5987(5) 0.2623(3) 0.3203(2) 0.0256(11) Uani 1 d .
O7 O 0.4032(4) 0.1646(3) 0.1824(2) 0.0240(11) Uani 1 d .
O8 O 0.4245(5) 0.1180(3) 0.2966(2) 0.0267(12) Uani 1 d .
O9 O 0.5781(4) 0.3104(3) 0.2050(2) 0.0256(11) Uani 1 d .
O10 O 0.5971(4) 0.5966(3) 0.2511(2) 0.0113(9) Uani 1 d .
O11 O 0.7574(4) 0.4619(3) 0.2777(2) 0.0130(9) Uani 1 d .
O12 O 0.6296(4) 0.4658(3) 0.1657(2) 0.0213(10) Uani 1 d .
O13 O 0.7264(5) 0.6400(3) 0.1543(2) 0.0236(11) Uani 1 d .
O14 O 0.9004(5) 0.4927(3) 0.1905(2) 0.0279(12) Uani 1 d .
O15 O 0.4814(5) 0.3616(4) 0.1060(2) 0.0358(13) Uani 1 d .
O16 O 0.7378(5) 0.7833(4) 0.0928(2) 0.0364(13) Uani 1 d .
O17 O 0.2484(5) 0.1492(4) 0.0933(2) 0.0400(14) Uani 1 d .
O18 O 0.1652(5) 0.1308(3) 0.1907(2) 0.0327(13) Uani 1 d .
O19 O 0.6657(5) 0.7933(4) 0.1934(2) 0.0346(13) Uani 1 d .
O20 O -0.0035(6) 0.5615(4) 0.1031(2) 0.0404(14) Uani 1 d .
F1 F 0.3551(4) 0.2939(3) 0.2669(2) 0.0222(9) Uani 1 d .
F2 F 0.8528(4) 0.6338(3) 0.2649(2) 0.0229(9) Uani 1 d .
N1 N 0.1364(6) 0.1593(5) 0.3138(3) 0.037(2) Uiso 1 d .
H1A H 0.0753(35) 0.1246(31) 0.2940(4) 0.056 Uiso 1 calc R
H1B H 0.2161(22) 0.1385(36) 0.3079(4) 0.056 Uiso 1 calc R
H1C H 0.1278(54) 0.2179(7) 0.3020(6) 0.056 Uiso 1 calc R
N2 N -0.1384(7) 0.2696(5) 0.1854(3) 0.040(2) Uiso 1 d .
H2A H -0.0756(34) 0.3076(32) 0.2008(7) 0.061 Uiso 1 calc R
H2B H -0.1334(56) 0.2159(7) 0.2044(6) 0.061 Uiso 1 calc R
H2C H -0.2170(24) 0.2952(37) 0.1880(3) 0.061 Uiso 1 calc R
N3 N 0.4893(6) -0.0250(4) 0.1747(2) 0.0255(14) Uani 1 d .
H3A H 0.4451(39) -0.0676(19) 0.1926(4) 0.038 Uiso 1 calc R
H3B H 0.4556(42) 0.0308(14) 0.1803(3) 0.038 Uiso 1 calc R
H3C H 0.5737(7) -0.0259(32) 0.1889(5) 0.038 Uiso 1 calc R
N4 N 0.5172(6) 0.4487(4) 0.3274(2) 0.0275(14) Uani 1 d .
H4A H 0.5424(44) 0.3900(11) 0.3246(5) 0.041 Uiso 1 calc R
H4B H 0.5610(38) 0.4841(22) 0.3045(4) 0.041 Uiso 1 calc R
H4C H 0.4311(9) 0.4533(32) 0.3167(7) 0.041 Uiso 1 calc R
C1 C 0.1195(9) 0.1541(7) 0.3766(4) 0.050(2) Uiso 1 d .
H1A H 0.0331(9) 0.1779(7) 0.3827(4) 0.060 Uiso 1 calc R
H1B H 0.1227(9) 0.0896(7) 0.3885(4) 0.060 Uiso 1 calc R
C2 C 0.2189(9) 0.2057(7) 0.4136(4) 0.046(2) Uiso 1 d .
H2A H 0.2118(9) 0.2710(7) 0.4038(4) 0.055 Uiso 1 calc R
H2B H 0.3058(9) 0.1848(7) 0.4059(4) 0.055 Uiso 1 calc R
C3 C 0.2060(14) 0.1947(10) 0.4761(6) 0.098(4) Uiso 1 d .
H3A H 0.1213(14) 0.2207(10) 0.4830(6) 0.117 Uiso 1 calc R
H3B H 0.2011(14) 0.1286(10) 0.4835(6) 0.117 Uiso 1 calc R
C4 C -0.1988(10) 0.2679(8) 0.0193(4) 0.061(3) Uiso 1 d .
H4A H -0.1136(10) 0.2920(8) 0.0115(4) 0.073 Uiso 1 calc R
H4B H -0.1963(10) 0.2014(8) 0.0129(4) 0.073 Uiso 1 calc R
C5 C -0.2093(13) 0.2817(10) 0.0813(5) 0.088(4) Uiso 1 d .
H5A H -0.2188(13) 0.3480(10) 0.0865(5) 0.105 Uiso 1 calc R
H5B H -0.2926(13) 0.2542(10) 0.0888(5) 0.105 Uiso 1 calc R
C6 C -0.1211(13) 0.2535(10) 0.1248(5) 0.092(4) Uiso 1 d .
H6A H -0.0373(13) 0.2811(10) 0.1181(5) 0.110 Uiso 1 calc R
H6B H -0.1112(13) 0.1870(10) 0.1203(5) 0.110 Uiso 1 calc R
C7 C 0.4786(8) -0.0454(6) 0.1119(3) 0.032(2) Uani 1 d .
H7A H 0.3868(8) -0.0432(6) 0.0961(3) 0.038 Uiso 1 calc R
H7B H 0.5117(8) -0.1073(6) 0.1057(3) 0.038 Uiso 1 calc R
C8 C 0.5571(9) 0.0250(7) 0.0810(3) 0.047(2) Uani 1 d .
H8A H 0.6455(9) 0.0291(7) 0.1006(3) 0.057 Uiso 1 calc R
H8B H 0.5162(9) 0.0855(7) 0.0829(3) 0.057 Uiso 1 calc R
C9 C 0.5649(9) -0.0008(9) 0.0178(4) 0.061(3) Uani 1 d .
H9A H 0.6240(9) 0.0421(9) 0.0012(4) 0.073 Uiso 1 calc R
H9B H 0.6024(9) -0.0624(9) 0.0161(4) 0.073 Uiso 1 calc R
C10 C 0.5453(8) 0.4800(6) 0.3878(3) 0.038(2) Uani 1 d .
H10A H 0.5239(8) 0.5454(6) 0.3899(3) 0.046 Uiso 1 calc R
H10B H 0.6388(8) 0.4731(6) 0.3995(3) 0.046 Uiso 1 calc R
C11 C 0.4701(10) 0.4278(6) 0.4290(3) 0.048(2) Uani 1 d .
H11A H 0.4815(10) 0.3617(6) 0.4232(3) 0.058 Uiso 1 calc R
H11B H 0.3770(10) 0.4418(6) 0.4210(3) 0.058 Uiso 1 calc R
C12 C 0.0153(12) 0.0480(6) -0.0079(4) 0.060(3) Uani 1 d .
H12A H 0.1097(12) 0.0574(6) -0.0010(4) 0.071 Uiso 1 calc R
H12B H -0.0265(12) 0.0902(6) 0.0172(4) 0.071 Uiso 1 calc R
OW1 O 0.2445(7) 0.4238(5) 0.0568(3) 0.068(2) Uiso 1 d .
OW2 O 0.3723(21) 0.2284(16) 0.0145(9) 0.127(7) Uiso 0.50 d P
OW3A O 0.1829(11) 0.2487(8) 0.0115(5) 0.082(3) Uiso 0.70 d P
OW3B O 0.0818(24) 0.3091(18) -0.0349(11) 0.072(7) Uiso 0.30 d P
OW4A O 0.6324(19) 0.5370(13) 0.0437(8) 0.066(5) Uiso 0.40 d P
OW4B O 0.7256(13) 0.5315(9) 0.0572(5) 0.069(3) Uiso 0.60 d P

loop_
_atom_type_symbol
_atom_type_description
_atom_type_scat_dispersion_real
_atom_type_scat_dispersion_imag
_atom_type_scat_source
C C 0.0033 0.0016 'International Tables Vol C Tables 4.2.6.8 and 6.1.1.4'
H H 0.0000 0.0000 'International Tables Vol C Tables 4.2.6.8 and 6.1.1.4'
O O 0.0106 0.0060 'International Tables Vol C Tables 4.2.6.8 and 6.1.1.4'
Ga Ga 0.2307 1.6083 'International Tables Vol C Tables 4.2.6.8 and 6.1.1.4'
P P 0.1023 0.0942 'International Tables Vol C Tables 4.2.6.8 and 6.1.1.4'
F F 0.0171 0.0103 'International Tables Vol C Tables 4.2.6.8 and 6.1.1.4'
N N 0.0061 0.0033 'International Tables Vol C Tables 4.2.6.8 and 6.1.1.4'

loop_
_geom_angle_atom_site_label_1
_geom_angle_atom_site_label_2
_geom_angle_atom_site_label_3
_geom_angle
_geom_angle_site_symmetry_1
_geom_angle_site_symmetry_3
O1 Ga1 O2 94.7(2) . .
O1 Ga1 O3 85.1(2) . .
O2 Ga1 O3 94.8(2) . .
O1 Ga1 O4 92.7(2) . .
O2 Ga1 O4 89.2(2) . .
O3 Ga1 O4 175.5(2) . .
O1 Ga1 O5 169.9(2) . .
O2 Ga1 O5 92.1(2) . .
O3 Ga1 O5 87.0(2) . .
O4 Ga1 O5 94.9(2) . .
O1 Ga1 F1 85.8(2) . .
O2 Ga1 F1 177.4(2) . .
O3 Ga1 F1 87.8(2) . .
O4 Ga1 F1 88.2(2) . .
O5 Ga1 F1 87.7(2) . .
O6 Ga2 F2 92.7(2) . 2_645
O6 Ga2 O7 179.2(2) . .
F2 Ga2 O7 87.7(2) 2_645 .
O6 Ga2 O8 90.9(2) . .
F2 Ga2 O8 92.4(2) 2_645 .
O7 Ga2 O8 88.4(2) . .
O6 Ga2 F1 88.5(2) . .
F2 Ga2 F1 178.8(2) 2_645 .
O7 Ga2 F1 91.1(2) . .
O8 Ga2 F1 87.5(2) . .
O6 Ga2 O9 90.4(2) . .
F2 Ga2 O9 87.9(2) 2_645 .
O7 Ga2 O9 90.3(2) . .
O8 Ga2 O9 178.6(2) . .
F1 Ga2 O9 92.1(2) . .
O10 Ga3 O11 85.2(2) . .
O10 Ga3 O12 93.9(2) . .
O11 Ga3 O12 93.4(2) . .
O10 Ga3 O13 94.1(2) . .
O11 Ga3 O13 176.3(2) . .
O12 Ga3 O13 90.3(2) . .
O10 Ga3 O14 170.0(2) . .
O11 Ga3 O14 86.4(2) . .
O12 Ga3 O14 92.1(2) . .
O13 Ga3 O14 93.9(2) . .
O10 Ga3 F2 86.2(2) . .
O11 Ga3 F2 87.1(2) . .
O12 Ga3 F2 179.5(2) . .
O13 Ga3 F2 89.2(2) . .
O14 Ga3 F2 87.9(2) . .
O12 P1 O9 110.0(3) . .
O12 P1 O5 111.3(3) . .
O9 P1 O5 113.3(3) . .
O12 P1 O15 104.9(3) . .
O9 P1 O15 108.4(3) . .
O5 P1 O15 108.5(3) . .
O7 P2 O4 115.3(3) . .
O7 P2 O17 108.7(3) . .
O4 P2 O17 110.6(3) . .
O7 P2 O18 108.0(3) . .
O4 P2 O18 107.3(3) . .
O17 P2 O18 106.5(3) . .
O16 P3 O13 113.5(3) . .
O16 P3 O6 111.5(3) . 2_655
O13 P3 O6 111.7(3) . 2_655
O16 P3 O19 109.0(3) . .
O13 P3 O19 105.3(3) . .
O6 P3 O19 105.3(3) 2_655 .
O8 P4 O2 110.6(3) 2 .
O8 P4 O14 112.7(3) 2 1_455
O2 P4 O14 111.9(3) . 1_455
O8 P4 O20 108.8(3) 2 .
O2 P4 O20 102.3(3) . .
O14 P4 O20 110.0(3) 1_455 .
P4 O2 Ga1 140.9(3) . .
P2 O4 Ga1 133.4(3) . .
P1 O5 Ga1 132.1(3) . .
P3 O6 Ga2 131.2(3) 2_645 .
P2 O7 Ga2 130.1(3) . .
P4 O8 Ga2 135.6(3) 2_545 .
P1 O9 Ga2 134.6(3) . .
P1 O12 Ga3 139.5(3) . .
P3 O13 Ga3 134.3(3) . .
P4 O14 Ga3 133.4(3) 1_655 .
Ga2 F1 Ga1 133.0(2) . .
Ga2 F2 Ga3 131.6(2) 2_655 .
C1 N1 H1A 109.5(4) . .
C1 N1 H1B 109.5(5) . .
H1A N1 H1B 109.5 . .
C1 N1 H1C 109.5(5) . .
H1A N1 H1C 109.5 . .
H1B N1 H1C 109.5 . .
C6 N2 H2A 109.5(6) . .
C6 N2 H2B 109.5(6) . .
H2A N2 H2B 109.5 . .
C6 N2 H2C 109.5(6) . .
H2A N2 H2C 109.5 . .
H2B N2 H2C 109.5 . .
C7 N3 H3A 109.5(4) . .
C7 N3 H3B 109.5(4) . .
H3A N3 H3B 109.5 . .
C7 N3 H3C 109.5(4) . .
H3A N3 H3C 109.5 . .
H3B N3 H3C 109.5 . .
C10 N4 H4A 109.5(4) . .
C10 N4 H4B 109.5(4) . .
H4A N4 H4B 109.5 . .
C10 N4 H4C 109.5(4) . .
H4A N4 H4C 109.5 . .
H4B N4 H4C 109.5 . .
C2 C1 N1 114.0(8) . .
C2 C1 H1A 108.8(5) . .
N1 C1 H1A 108.8(5) . .
C2 C1 H1B 108.8(5) . .
N1 C1 H1B 108.8(5) . .
H1A C1 H1B 107.7 . .
C1 C2 C3 113.2(9) . .
C1 C2 H2A 108.9(5) . .
C3 C2 H2A 108.9(7) . .
C1 C2 H2B 108.9(5) . .
C3 C2 H2B 108.9(7) . .
H2A C2 H2B 107.7 . .
C4 C3 C2 121.7(11) 4_666 .
C4 C3 H3A 106.9(8) 4_666 .
C2 C3 H3A 106.9(7) . .
C4 C3 H3B 106.9(7) 4_666 .
C2 C3 H3B 106.9(7) . .
H3A C3 H3B 106.7 . .
C3 C4 C5 121.6(11) 4_565 .
C3 C4 H4A 106.9(8) 4_565 .
C5 C4 H4A 106.9(7) . .
C3 C4 H4B 106.9(7) 4_565 .
C5 C4 H4B 106.9(7) . .
H4A C4 H4B 106.7 . .
C6 C5 C4 125.7(12) . .
C6 C5 H5A 105.9(9) . .
C4 C5 H5A 105.9(7) . .
C6 C5 H5B 105.9(9) . .
C4 C5 H5B 105.9(7) . .
H5A C5 H5B 106.2 . .
C5 C6 N2 122.6(12) . .
C5 C6 H6A 106.7(9) . .
N2 C6 H6A 106.7(6) . .
C5 C6 H6B 106.7(9) . .
N2 C6 H6B 106.7(6) . .
H6A C6 H6B 106.6 . .
N3 C7 C8 110.1(6) . .
N3 C7 H7A 109.6(4) . .
C8 C7 H7A 109.6(4) . .
N3 C7 H7B 109.6(4) . .
C8 C7 H7B 109.6(5) . .
H7A C7 H7B 108.2 . .
C7 C8 C9 112.0(8) . .
C7 C8 H8A 109.2(4) . .
C9 C8 H8A 109.2(5) . .
C7 C8 H8B 109.2(5) . .
C9 C8 H8B 109.2(6) . .
H8A C8 H8B 107.9 . .
C9 C9 C8 113.6(10) 3_655 .
C9 C9 H9A 108.9(8) 3_655 .
C8 C9 H9A 108.9(6) . .
C9 C9 H9B 108.9(10) 3_655 .
C8 C9 H9B 108.9(6) . .
H9A C9 H9B 107.7 . .
N4 C10 C11 113.2(6) . .
N4 C10 H10A 108.9(4) . .
C11 C10 H10A 108.9(5) . .
N4 C10 H10B 108.9(4) . .
C11 C10 H10B 108.9(5) . .
H10A C10 H10B 107.8 . .
C10 C11 C12 112.0(8) . 4_666
C10 C11 H11A 109.2(5) . .
C12 C11 H11A 109.2(5) 4_666 .
C10 C11 H11B 109.2(5) . .
C12 C11 H11B 109.2(6) 4_666 .
H11A C11 H11B 107.9 . .
C12 C12 C11 113.7(10) 3 4_565
C12 C12 H12A 108.8(9) 3 .
C11 C12 H12A 108.8(6) 4_565 .
C12 C12 H12B 108.8(8) 3 .
C11 C12 H12B 108.8(5) 4_565 .
H12A C12 H12B 107.7 . .

loop_
_geom_bond_atom_site_label_1
_geom_bond_atom_site_label_2
_geom_bond_distance
_geom_bond_site_symmetry_2
Ga1 O1 1.886(4) .
Ga1 O2 1.907(5) .
Ga1 O3 1.926(4) .
Ga1 O4 1.940(5) .
Ga1 O5 1.942(4) .
Ga1 F1 1.994(4) .
Ga2 O6 1.912(5) .
Ga2 F2 1.944(4) 2_645
Ga2 O7 1.946(5) .
Ga2 O8 1.954(5) .
Ga2 F1 1.956(4) .
Ga2 O9 1.964(5) .
Ga3 O10 1.886(4) .
Ga3 O11 1.912(4) .
Ga3 O12 1.915(4) .
Ga3 O13 1.925(5) .
Ga3 O14 1.962(5) .
Ga3 F2 1.992(4) .
P1 O12 1.521(5) .
P1 O9 1.525(5) .
P1 O5 1.530(5) .
P1 O15 1.575(5) .
P2 O7 1.508(5) .
P2 O4 1.509(5) .
P2 O17 1.543(5) .
P2 O18 1.585(5) .
P3 O16 1.487(5) .
P3 O13 1.526(5) .
P3 O6 1.534(5) 2_655
P3 O19 1.607(5) .
P4 O8 1.520(5) 2
P4 O2 1.520(5) .
P4 O14 1.526(5) 1_455
P4 O20 1.575(5) .
O6 P3 1.534(5) 2_645
O8 P4 1.520(5) 2_545
O14 P4 1.526(5) 1_655
F2 Ga2 1.944(4) 2_655
N1 C1 1.486(10) .
N1 H1A 0.89 .
N1 H1B 0.89 .
N1 H1C 0.89 .
N2 C6 1.453(13) .
N2 H2A 0.89 .
N2 H2B 0.89 .
N2 H2C 0.89 .
N3 C7 1.479(8) .
N3 H3A 0.89 .
N3 H3B 0.89 .
N3 H3C 0.89 .
N4 C10 1.470(9) .
N4 H4A 0.89 .
N4 H4B 0.89 .
N4 H4C 0.89 .
C1 C2 1.462(12) .
C1 H1A 0.97 .
C1 H1B 0.97 .
C2 C3 1.476(14) .
C2 H2A 0.97 .
C2 H2B 0.97 .
C3 C4 1.429(15) 4_666
C3 H3A 0.97 .
C3 H3B 0.97 .
C4 C3 1.429(15) 4_565
C4 C5 1.467(14) .
C4 H4A 0.97 .
C4 H4B 0.97 .
C5 C6 1.344(15) .
C5 H5A 0.97 .
C5 H5B 0.97 .
C6 H6A 0.97 .
C6 H6B 0.97 .
C7 C8 1.518(11) .
C7 H7A 0.97 .
C7 H7B 0.97 .
C8 C9 1.521(12) .
C8 H8A 0.97 .
C8 H8B 0.97 .
C9 C9 1.49(2) 3_655
C9 H9A 0.97 .
C9 H9B 0.97 .
C10 C11 1.491(11) .
C10 H10A 0.97 .
C10 H10B 0.97 .
C11 C12 1.528(12) 4_666
C11 H11A 0.97 .
C11 H11B 0.97 .
C12 C12 1.47(2) 3
C12 C11 1.529(12) 4_565
C12 H12A 0.97 .
C12 H12B 0.97 .
OW3A OW3B 1.66(3) .
OW4A OW4B 0.97(2) .
